data_7103509
loop_
_publ_author_name
'Sbircea, Lenuta'
'Sharma, Narain D'
'Clegg, William'
'Harrington, Ross W'
'Horton, Peter N'
'Hursthouse, Michael B'
'Apperley, David C'
'Boyd, Derek R'
'James, Stuart L'

_publ_section_title
;
 Chemoenzymatic synthesis of chiral 4,4'-bipyridyls and their
 metal-organic frameworks.
;
_journal_issue 43
_journal_name_full 'Chemical communications (Cambridge, England)'
_journal_page_first 5538
_journal_page_last 5540
_journal_paper_doi 10.1039/b812366g
_journal_year 2008
_chemical_absolute_configuration ad
_chemical_formula_sum 'C24 H22 N2 O10 Zn2'
_chemical_formula_weight 629.18
_chemical_name_systematic
;
?
;
_space_group_IT_number 1
_symmetry_cell_setting triclinic
_symmetry_space_group_name_Hall 'P 1'
_symmetry_space_group_name_H-M 'P 1'
_atom_sites_solution_hydrogens geom
_atom_sites_solution_primary direct
_atom_sites_solution_secondary difmap
_audit_creation_method SHELXL-97
_cell_angle_alpha 73.567(2)
_cell_angle_beta 73.048(2)
_cell_angle_gamma 81.472(2)
_cell_formula_units_Z 1
_cell_length_a 8.7651(3)
_cell_length_b 8.7941(4)
_cell_length_c 13.6911(6)
_cell_measurement_reflns_used 4334
_cell_measurement_temperature 120(2)
_cell_measurement_theta_max 27.485
_cell_measurement_theta_min 2.910
_cell_volume 965.74(7)
_computing_cell_refinement 'DENZO (Otwinowski & Minor, 1997) & COLLECT (Hooft, R.W.W., 1998)'
_computing_data_collection 'COLLECT (Hooft, R.W.W., 1998)'
_computing_data_reduction 'DENZO (Otwinowski & Minor, 1997) & COLLECT (Hooft, R.W.W., 1998)'
_computing_molecular_graphics 'ORTEP3 for Windows (Farrugia, 1997)'
_computing_publication_material 'WinGX (Farrugia, 1999)'
_computing_structure_refinement 'SHELXL-97 (Sheldrick, 1997b)'
_computing_structure_solution 'SHELXS-97 (Sheldrick, 1997a)'
_diffrn_ambient_temperature 120(2)
_diffrn_detector_area_resol_mean 9.091
_diffrn_measured_fraction_theta_full 0.996
_diffrn_measured_fraction_theta_max 0.996
_diffrn_measurement_device_type 'Bruker-Nonius KappaCCD'
_diffrn_measurement_method '\f and \w scans'
_diffrn_radiation_monochromator '10cm confocal mirrors'
_diffrn_radiation_source 'Bruker-Nonius FR591 rotating anode'
_diffrn_radiation_type MoK\a
_diffrn_radiation_wavelength 0.71073
_diffrn_reflns_av_R_equivalents 0.0405
_diffrn_reflns_av_sigmaI/netI 0.0644
_diffrn_reflns_limit_h_max 11
_diffrn_reflns_limit_h_min -11
_diffrn_reflns_limit_k_max 11
_diffrn_reflns_limit_k_min -11
_diffrn_reflns_limit_l_max 17
_diffrn_reflns_limit_l_min -17
_diffrn_reflns_number 16843
_diffrn_reflns_theta_full 27.48
_diffrn_reflns_theta_max 27.48
_diffrn_reflns_theta_min 3.08
_diffrn_standards_number 0
_exptl_absorpt_coefficient_mu 1.281
_exptl_absorpt_correction_T_max 0.939
_exptl_absorpt_correction_T_min 0.802
_exptl_absorpt_correction_type multi-scan
_exptl_absorpt_process_details 'SADABS V2.10 (Sheldrick, G.M., 2003)'
_exptl_crystal_colour Colourless
_exptl_crystal_density_diffrn 1.082
_exptl_crystal_density_method 'not measured'
_exptl_crystal_description 'Cut block'
_exptl_crystal_F_000 320
_exptl_crystal_size_max 0.18
_exptl_crystal_size_mid 0.09
_exptl_crystal_size_min 0.05
_refine_diff_density_max 0.500
_refine_diff_density_min -0.387
_refine_diff_density_rms 0.088
_refine_ls_abs_structure_details 'Flack H D (1983), Acta Cryst. A39, 876-881'
_refine_ls_abs_structure_Flack 0.057(17)
_refine_ls_extinction_method none
_refine_ls_goodness_of_fit_ref 1.071
_refine_ls_hydrogen_treatment constr
_refine_ls_matrix_type full
_refine_ls_number_parameters 345
_refine_ls_number_reflns 8315
_refine_ls_number_restraints 322
_refine_ls_restrained_S_all 1.068
_refine_ls_R_factor_all 0.0569
_refine_ls_R_factor_gt 0.0489
_refine_ls_shift/su_max 0.004
_refine_ls_shift/su_mean 0.000
_refine_ls_structure_factor_coef Fsqd
_refine_ls_weighting_details 'calc w=1/[\s^2^(Fo^2^)+(0.0506P)^2^+1.1183P] where P=(Fo^2^+2Fc^2^)/3'
_refine_ls_weighting_scheme calc
_refine_ls_wR_factor_gt 0.1179
_refine_ls_wR_factor_ref 0.1222
_reflns_number_gt 7371
_reflns_number_total 8315
_reflns_threshold_expression I>2\s(I)
_cod_data_source_file b812366g.txt
_cod_data_source_block 2007src0262sq
_cod_database_code 7103509

loop_
_symmetry_equiv_pos_as_xyz
'x, y, z'

loop_
_atom_site_label
_atom_site_type_symbol
_atom_site_fract_x
_atom_site_fract_y
_atom_site_fract_z
_atom_site_U_iso_or_equiv
_atom_site_adp_type
_atom_site_occupancy
_atom_site_symmetry_multiplicity
_atom_site_calc_flag
_atom_site_refinement_flags
_atom_site_disorder_assembly
_atom_site_disorder_group
Zn1 Zn 0.49606(4) 0.84875(4) 0.85522(3) 0.01658(16) Uani 1 1 d U . .
Zn2 Zn 0.62406(4) 0.89932(4) 0.62001(3) 0.01594(16) Uani 1 1 d U . .
C1 C 0.7386(5) 0.9809(6) 0.3807(3) 0.0224(9) Uani 1 1 d U . .
C2 C 0.8482(6) 0.9838(6) 0.2818(4) 0.0265(9) Uani 1 1 d U . .
C3 C 0.9916(8) 0.8882(9) 0.2832(5) 0.0289(13) Uani 1 1 d U . .
C4 C 1.0187(7) 0.8046(8) 0.3779(4) 0.0471(14) Uani 1 1 d U . .
H4 H 1.1150 0.7394 0.3798 0.057 Uiso 1 1 calc R . .
C5 C 0.9066(7) 0.8149(7) 0.4702(4) 0.0418(13) Uani 1 1 d U . .
H5 H 0.9277 0.7568 0.5354 0.050 Uiso 1 1 calc R . .
C6 C 1.3508(6) 0.9635(7) 0.0480(4) 0.0375(12) Uani 1 1 d U . .
H6 H 1.4319 1.0365 0.0175 0.045 Uiso 1 1 calc R . .
C7 C 1.2345(6) 0.9828(7) 0.1383(4) 0.0368(12) Uani 1 1 d U . .
H7 H 1.2349 1.0680 0.1681 0.044 Uiso 1 1 calc R . .
C8 C 1.1175(8) 0.8742(9) 0.1839(5) 0.0302(14) Uani 1 1 d U . .
C9 C 1.1192(6) 0.7559(7) 0.1366(4) 0.0371(12) Uani 1 1 d U . .
H9 H 1.0382 0.6827 0.1648 0.044 Uiso 1 1 calc R . .
C10 C 1.2391(6) 0.7442(6) 0.0480(4) 0.0308(10) Uani 1 1 d U . .
H10 H 1.2416 0.6593 0.0172 0.037 Uiso 1 1 calc R . .
C11 C 0.8048(7) 1.0705(8) 0.1801(4) 0.0445(13) Uani 1 1 d U . .
H11 H 0.8998 1.1233 0.1279 0.053 Uiso 1 1 calc R . .
C12 C 0.6648(8) 1.1923(9) 0.1940(4) 0.0543(15) Uani 1 1 d U . .
H12 H 0.6997 1.2830 0.2108 0.065 Uiso 1 1 calc R . .
C13 C 0.5266(8) 1.1253(9) 0.2827(5) 0.0582(17) Uani 1 1 d U . .
H13A H 0.4954 1.0292 0.2713 0.070 Uiso 1 1 calc R . .
H13B H 0.4335 1.2045 0.2864 0.070 Uiso 1 1 calc R . .
C14 C 0.5791(7) 1.0820(8) 0.3875(4) 0.0470(14) Uani 1 1 d U . .
H14A H 0.5891 1.1813 0.4050 0.056 Uiso 1 1 calc R . .
H14B H 0.4951 1.0231 0.4454 0.056 Uiso 1 1 calc R . .
C15 C 0.8078(10) 0.9812(12) 0.0287(5) 0.079(3) Uani 1 1 d U . .
H15A H 0.7465 1.0773 -0.0004 0.118 Uiso 1 1 calc R . .
H15B H 0.7838 0.8908 0.0084 0.118 Uiso 1 1 calc R . .
H15C H 0.9223 0.9968 0.0009 0.118 Uiso 1 1 calc R . .
C16 C 0.5190(13) 1.3924(13) 0.0924(7) 0.114(4) Uani 1 1 d U . .
H16A H 0.5382 1.4534 0.1370 0.171 Uiso 1 1 calc R . .
H16B H 0.4074 1.3651 0.1170 0.171 Uiso 1 1 calc R . .
H16C H 0.5405 1.4565 0.0191 0.171 Uiso 1 1 calc R . .
N1 N 0.7692(6) 0.9035(7) 0.4715(4) 0.0199(11) Uani 1 1 d U . .
N2 N 1.3544(6) 0.8490(7) 0.0025(4) 0.0217(12) Uani 1 1 d U . .
O1 O 0.7646(5) 0.9498(6) 0.1421(3) 0.0546(11) Uani 1 1 d U . .
O2 O 0.6228(7) 1.2495(7) 0.0983(3) 0.0828(17) Uani 1 1 d U . .
C21 C 0.2853(9) 0.8857(13) 0.7067(7) 0.0469(18) Uani 1 1 d U . .
C22 C 0.1155(8) 0.8819(11) 0.6987(6) 0.0462(18) Uani 1 1 d U . .
H22 H 0.0973 0.9019 0.6309 0.055 Uiso 1 1 calc R . .
C23 C -0.0051(8) 0.8520(11) 0.7824(6) 0.0401(16) Uani 1 1 d U . .
H23 H 0.0140 0.8281 0.8502 0.048 Uiso 1 1 calc R . .
C24 C -0.1685(8) 0.8541(10) 0.7752(6) 0.0307(13) Uani 1 1 d U . .
O21 O 0.3958(6) 0.8945(8) 0.6214(4) 0.0517(15) Uani 1 1 d U . .
O22 O 0.3039(6) 0.8863(8) 0.7928(4) 0.0466(14) Uani 1 1 d U . .
O23 O -0.1910(6) 0.8900(8) 0.6849(4) 0.0417(13) Uani 1 1 d U . .
O24 O -0.2739(6) 0.8196(7) 0.8609(4) 0.0419(13) Uani 1 1 d U . .
C31 C 0.5638(11) 0.5699(10) 0.7664(6) 0.0423(17) Uani 1 1 d U . .
C32 C 0.5506(11) 0.4048(10) 0.7753(7) 0.0495(18) Uani 1 1 d U . .
H32 H 0.5239 0.3355 0.8441 0.059 Uiso 1 1 calc R . .
C33 C 0.5728(11) 0.3444(10) 0.6952(6) 0.0460(17) Uani 1 1 d U . .
H33 H 0.5973 0.4124 0.6259 0.055 Uiso 1 1 calc R . .
C34 C 0.5607(10) 0.1675(9) 0.7093(6) 0.0381(16) Uani 1 1 d U . .
O31 O 0.6283(7) 0.6590(6) 0.6749(5) 0.0495(15) Uani 1 1 d U . .
O32 O 0.5063(7) 0.6190(6) 0.8492(5) 0.0483(14) Uani 1 1 d U . .
O33 O 0.5842(7) 0.1255(6) 0.6255(4) 0.0437(13) Uani 1 1 d U . .
O34 O 0.5292(7) 0.0837(6) 0.7997(4) 0.0411(12) Uani 1 1 d U . .

loop_
_atom_site_aniso_label
_atom_site_aniso_U_11
_atom_site_aniso_U_22
_atom_site_aniso_U_33
_atom_site_aniso_U_23
_atom_site_aniso_U_13
_atom_site_aniso_U_12
Zn1 0.0162(3) 0.0197(4) 0.0132(3) -0.0057(3) 0.0002(3) -0.0048(3)
Zn2 0.0146(3) 0.0203(4) 0.0125(3) -0.0065(3) 0.0002(3) -0.0033(3)
C1 0.020(2) 0.035(2) 0.0114(18) -0.0076(17) -0.0016(15) -0.0047(17)
C2 0.026(2) 0.036(2) 0.0164(19) -0.0084(18) -0.0027(16) -0.0030(18)
C3 0.028(3) 0.045(3) 0.014(2) -0.014(2) 0.0019(19) -0.007(2)
C4 0.035(3) 0.071(4) 0.024(2) -0.012(2) -0.002(2) 0.020(3)
C5 0.040(3) 0.059(3) 0.017(2) -0.010(2) -0.0048(19) 0.021(2)
C6 0.036(3) 0.043(3) 0.033(3) -0.022(2) 0.014(2) -0.023(2)
C7 0.041(3) 0.043(3) 0.030(2) -0.025(2) 0.010(2) -0.019(2)
C8 0.020(3) 0.041(3) 0.027(3) -0.014(2) 0.005(2) -0.006(2)
C9 0.040(3) 0.037(3) 0.029(2) -0.014(2) 0.012(2) -0.020(2)
C10 0.036(3) 0.031(2) 0.023(2) -0.0105(19) 0.0056(19) -0.012(2)
C11 0.046(3) 0.062(3) 0.020(2) -0.010(2) -0.008(2) 0.010(2)
C12 0.062(3) 0.070(3) 0.019(2) -0.006(2) -0.010(2) 0.023(3)
C13 0.049(3) 0.082(4) 0.028(3) -0.005(3) -0.011(2) 0.027(3)
C14 0.042(3) 0.070(4) 0.018(2) -0.008(2) -0.003(2) 0.013(3)
C15 0.078(5) 0.129(7) 0.042(4) -0.055(4) -0.021(4) 0.030(5)
C16 0.140(8) 0.131(8) 0.045(4) -0.016(5) -0.038(5) 0.089(6)
N1 0.017(2) 0.029(3) 0.014(2) -0.007(2) -0.0037(19) -0.001(2)
N2 0.022(3) 0.028(3) 0.013(2) -0.010(2) 0.005(2) -0.008(2)
O1 0.049(2) 0.090(3) 0.033(2) -0.035(2) -0.0127(18) 0.010(2)
O2 0.097(4) 0.109(4) 0.023(2) -0.010(2) -0.016(2) 0.041(3)
C21 0.019(3) 0.092(5) 0.029(3) -0.018(3) -0.001(2) -0.006(3)
C22 0.021(3) 0.099(5) 0.024(3) -0.019(3) -0.009(2) -0.008(3)
C23 0.014(2) 0.086(4) 0.023(3) -0.021(3) 0.000(2) -0.007(3)
C24 0.013(2) 0.061(4) 0.021(3) -0.012(3) -0.007(2) -0.004(3)
O21 0.016(2) 0.113(4) 0.031(2) -0.026(3) -0.0004(19) -0.017(2)
O22 0.015(2) 0.099(4) 0.031(3) -0.021(3) -0.0086(19) -0.005(2)
O23 0.020(2) 0.087(4) 0.021(2) -0.020(2) -0.0024(18) -0.007(2)
O24 0.019(2) 0.080(3) 0.023(2) -0.012(2) -0.0015(17) -0.002(2)
C31 0.074(4) 0.025(3) 0.023(3) -0.007(2) 0.000(3) -0.011(3)
C32 0.093(4) 0.018(3) 0.028(3) -0.007(2) 0.004(3) -0.015(3)
C33 0.089(4) 0.019(3) 0.019(3) -0.003(2) 0.001(3) -0.007(3)
C34 0.067(4) 0.015(3) 0.025(3) -0.006(2) -0.003(3) 0.002(3)
O31 0.078(3) 0.019(2) 0.034(3) -0.008(2) 0.018(2) -0.010(2)
O32 0.085(4) 0.025(3) 0.034(3) -0.015(2) 0.004(2) -0.020(2)
O33 0.083(3) 0.023(3) 0.022(2) -0.006(2) -0.010(2) 0.000(2)
O34 0.072(3) 0.024(2) 0.024(2) -0.0098(19) 0.001(2) -0.012(2)

loop_
_atom_type_symbol
_atom_type_description
_atom_type_scat_dispersion_real
_atom_type_scat_dispersion_imag
_atom_type_scat_source
C C 0.0033 0.0016 'International Tables Vol C Tables 4.2.6.8 and 6.1.1.4'
H H 0.0000 0.0000 'International Tables Vol C Tables 4.2.6.8 and 6.1.1.4'
N N 0.0061 0.0033 'International Tables Vol C Tables 4.2.6.8 and 6.1.1.4'
O O 0.0106 0.0060 'International Tables Vol C Tables 4.2.6.8 and 6.1.1.4'
Zn Zn 0.2839 1.4301 'International Tables Vol C Tables 4.2.6.8 and 6.1.1.4'

loop_
_geom_angle_atom_site_label_1
_geom_angle_atom_site_label_2
_geom_angle_atom_site_label_3
_geom_angle
_geom_angle_site_symmetry_1
_geom_angle_site_symmetry_3
_geom_angle_publ_flag
O24 Zn1 O34 86.3(2) 1_655 1_565 ?
O24 Zn1 O32 90.0(3) 1_655 . ?
O34 Zn1 O32 157.00(19) 1_565 . ?
O24 Zn1 N2 108.3(2) 1_655 1_456 ?
O34 Zn1 N2 99.0(2) 1_565 1_456 ?
O32 Zn1 N2 103.7(2) . 1_456 ?
O24 Zn1 O22 159.08(19) 1_655 . ?
O34 Zn1 O22 89.0(3) 1_565 . ?
O32 Zn1 O22 86.4(3) . . ?
N2 Zn1 O22 92.6(2) 1_456 . ?
O24 Zn1 Zn2 86.55(15) 1_655 . ?
O34 Zn1 Zn2 75.17(15) 1_565 . ?
O32 Zn1 Zn2 81.96(16) . . ?
N2 Zn1 Zn2 163.88(16) 1_456 . ?
O22 Zn1 Zn2 72.55(15) . . ?
O33 Zn2 O21 90.1(3) 1_565 . ?
O33 Zn2 O31 157.83(19) 1_565 . ?
O21 Zn2 O31 87.2(3) . . ?
O33 Zn2 O23 86.3(3) 1_565 1_655 ?
O21 Zn2 O23 155.59(19) . 1_655 ?
O31 Zn2 O23 87.1(3) . 1_655 ?
O33 Zn2 N1 105.0(2) 1_565 . ?
O21 Zn2 N1 109.7(2) . . ?
O31 Zn2 N1 96.6(2) . . ?
O23 Zn2 N1 94.5(2) 1_655 . ?
O33 Zn2 Zn1 81.44(15) 1_565 . ?
O21 Zn2 Zn1 84.86(16) . . ?
O31 Zn2 Zn1 76.41(16) . . ?
O23 Zn2 Zn1 70.73(14) 1_655 . ?
N1 Zn2 Zn1 163.71(15) . . ?
N1 C1 C2 123.5(4) . . ?
N1 C1 C14 116.1(4) . . ?
C2 C1 C14 120.2(4) . . ?
C3 C2 C1 116.3(5) . . ?
C3 C2 C11 122.2(5) . . ?
C1 C2 C11 121.2(4) . . ?
C4 C3 C2 119.3(5) . . ?
C4 C3 C8 118.3(5) . . ?
C2 C3 C8 122.5(5) . . ?
C3 C4 C5 119.9(5) . . ?
C3 C4 H4 120.1 . . ?
C5 C4 H4 120.1 . . ?
N1 C5 C4 122.3(5) . . ?
N1 C5 H5 118.9 . . ?
C4 C5 H5 118.9 . . ?
N2 C6 C7 123.3(5) . . ?
N2 C6 H6 118.3 . . ?
C7 C6 H6 118.3 . . ?
C6 C7 C8 118.3(5) . . ?
C6 C7 H7 120.9 . . ?
C8 C7 H7 120.9 . . ?
C9 C8 C7 118.8(6) . . ?
C9 C8 C3 121.1(4) . . ?
C7 C8 C3 120.1(4) . . ?
C8 C9 C10 119.3(5) . . ?
C8 C9 H9 120.4 . . ?
C10 C9 H9 120.4 . . ?
N2 C10 C9 122.6(5) . . ?
N2 C10 H10 118.7 . . ?
C9 C10 H10 118.7 . . ?
O1 C11 C12 109.3(5) . . ?
O1 C11 C2 105.4(5) . . ?
C12 C11 C2 113.7(4) . . ?
O1 C11 H11 109.4 . . ?
C12 C11 H11 109.4 . . ?
C2 C11 H11 109.4 . . ?
O2 C12 C13 111.8(6) . . ?
O2 C12 C11 108.5(5) . . ?
C13 C12 C11 111.7(6) . . ?
O2 C12 H12 108.2 . . ?
C13 C12 H12 108.2 . . ?
C11 C12 H12 108.2 . . ?
C12 C13 C14 108.0(6) . . ?
C12 C13 H13A 110.1 . . ?
C14 C13 H13A 110.1 . . ?
C12 C13 H13B 110.1 . . ?
C14 C13 H13B 110.1 . . ?
H13A C13 H13B 108.4 . . ?
C1 C14 C13 112.8(4) . . ?
C1 C14 H14A 109.0 . . ?
C13 C14 H14A 109.0 . . ?
C1 C14 H14B 109.0 . . ?
C13 C14 H14B 109.0 . . ?
H14A C14 H14B 107.8 . . ?
O1 C15 H15A 109.5 . . ?
O1 C15 H15B 109.5 . . ?
H15A C15 H15B 109.5 . . ?
O1 C15 H15C 109.5 . . ?
H15A C15 H15C 109.5 . . ?
H15B C15 H15C 109.5 . . ?
O2 C16 H16A 109.5 . . ?
O2 C16 H16B 109.5 . . ?
H16A C16 H16B 109.5 . . ?
O2 C16 H16C 109.5 . . ?
H16A C16 H16C 109.5 . . ?
H16B C16 H16C 109.5 . . ?
C1 N1 C5 118.7(5) . . ?
C1 N1 Zn2 127.0(4) . . ?
C5 N1 Zn2 114.3(4) . . ?
C6 N2 C10 117.6(5) . . ?
C6 N2 Zn1 122.5(4) . 1_654 ?
C10 N2 Zn1 118.8(4) . 1_654 ?
C11 O1 C15 113.9(6) . . ?
C12 O2 C16 114.0(6) . . ?
O22 C21 O21 125.5(8) . . ?
O22 C21 C22 118.5(7) . . ?
O21 C21 C22 116.0(7) . . ?
C23 C22 C21 121.8(5) . . ?
C23 C22 H22 119.1 . . ?
C21 C22 H22 119.1 . . ?
C22 C23 C24 122.1(5) . . ?
C22 C23 H23 118.9 . . ?
C24 C23 H23 118.9 . . ?
O23 C24 O24 125.9(6) . . ?
O23 C24 C23 117.7(7) . . ?
O24 C24 C23 116.4(6) . . ?
C21 O21 Zn2 120.5(5) . . ?
C21 O22 Zn1 134.8(5) . . ?
C24 O23 Zn2 137.7(5) . 1_455 ?
C24 O24 Zn1 117.7(5) . 1_455 ?
O32 C31 O31 124.2(7) . . ?
O32 C31 C32 117.3(7) . . ?
O31 C31 C32 118.5(7) . . ?
C33 C32 C31 124.3(6) . . ?
C33 C32 H32 117.8 . . ?
C31 C32 H32 117.8 . . ?
C32 C33 C34 122.0(5) . . ?
C32 C33 H33 119.0 . . ?
C34 C33 H33 119.0 . . ?
O34 C34 O33 127.6(7) . . ?
O34 C34 C33 117.1(6) . . ?
O33 C34 C33 115.4(7) . . ?
C31 O31 Zn2 131.1(5) . . ?
C31 O32 Zn1 124.8(5) . . ?
C34 O33 Zn2 122.6(5) . 1_545 ?
C34 O34 Zn1 130.7(5) . 1_545 ?

loop_
_geom_bond_atom_site_label_1
_geom_bond_atom_site_label_2
_geom_bond_distance
_geom_bond_site_symmetry_2
_geom_bond_publ_flag
Zn1 O24 2.015(5) 1_655 ?
Zn1 O34 2.023(5) 1_565 ?
Zn1 O32 2.033(5) . ?
Zn1 N2 2.037(5) 1_456 ?
Zn1 O22 2.047(5) . ?
Zn1 Zn2 3.0096(5) . ?
Zn2 O33 1.987(5) 1_565 ?
Zn2 O21 2.002(5) . ?
Zn2 O31 2.031(5) . ?
Zn2 O23 2.045(5) 1_655 ?
Zn2 N1 2.053(5) . ?
C1 N1 1.321(7) . ?
C1 C2 1.409(6) . ?
C1 C14 1.535(7) . ?
C2 C3 1.406(9) . ?
C2 C11 1.513(7) . ?
C3 C4 1.366(9) . ?
C3 C8 1.504(5) . ?
C4 C5 1.374(7) . ?
C4 H4 0.950 . ?
C5 N1 1.332(7) . ?
C5 H5 0.950 . ?
C6 N2 1.317(7) . ?
C6 C7 1.388(6) . ?
C6 H6 0.950 . ?
C7 C8 1.390(9) . ?
C7 H7 0.950 . ?
C8 C9 1.369(9) . ?
C9 C10 1.372(7) . ?
C9 H9 0.950 . ?
C10 N2 1.358(7) . ?
C10 H10 0.950 . ?
C11 O1 1.432(8) . ?
C11 C12 1.510(8) . ?
C11 H11 1.000 . ?
C12 O2 1.399(7) . ?
C12 C13 1.496(9) . ?
C12 H12 1.000 . ?
C13 C14 1.562(8) . ?
C13 H13A 0.990 . ?
C13 H13B 0.990 . ?
C14 H14A 0.990 . ?
C14 H14B 0.990 . ?
C15 O1 1.441(7) . ?
C15 H15A 0.980 . ?
C15 H15B 0.980 . ?
C15 H15C 0.980 . ?
C16 O2 1.436(9) . ?
C16 H16A 0.980 . ?
C16 H16B 0.980 . ?
C16 H16C 0.980 . ?
N2 Zn1 2.037(5) 1_654 ?
C21 O22 1.238(10) . ?
C21 O21 1.272(9) . ?
C21 C22 1.529(10) . ?
C22 C23 1.306(6) . ?
C22 H22 0.950 . ?
C23 C24 1.461(9) . ?
C23 H23 0.950 . ?
C24 O23 1.253(9) . ?
C24 O24 1.253(9) . ?
O23 Zn2 2.045(5) 1_455 ?
O24 Zn1 2.015(5) 1_455 ?
C31 O32 1.267(9) . ?
C31 O31 1.291(9) . ?
C31 C32 1.441(10) . ?
C32 C33 1.304(6) . ?
C32 H32 0.950 . ?
C33 C34 1.528(10) . ?
C33 H33 0.950 . ?
C34 O34 1.223(9) . ?
C34 O33 1.255(9) . ?
O33 Zn2 1.987(5) 1_545 ?
O34 Zn1 2.023(5) 1_545 ?
